data_7114740
loop_
_publ_author_name
'Schmitt, Elbert W.'
'Huffman, John C.'
'Zaleski, Jeffrey M.'

_publ_section_title
;
 Thermal reactivities of isostructural d10 metalloenediynes:
 metal-dependent Bergman cyclization
;
_journal_issue 2
_journal_name_full 'Chemical Communications'
_journal_page_first 167
_journal_paper_doi 10.1039/b008337m
_journal_year 2001
_chemical_formula_sum 'C70 H52 Cl4 Cu F6 P5'
_chemical_formula_weight 1367.4
_space_group_IT_number 57
_symmetry_cell_setting orthorhombic
_symmetry_space_group_name_Hall '-P 2c 2b'
_symmetry_space_group_name_H-M 'P b c m'
_audit_creation_method 'minor manual editing of SDT2CIF v. 1.2 BETA  output'
_cell_angle_alpha 90
_cell_angle_beta 90
_cell_angle_gamma 90
_cell_formula_units_Z 4
_cell_length_a 11.5309(4)
_cell_length_b 20.2376(7)
_cell_length_c 28.5051(11)
_cell_measurement_reflns_used 4098
_cell_measurement_temperature 135(2)
_cell_measurement_theta_max 26.56
_cell_measurement_theta_min 2.47
_cell_volume 6651.9(4)
_computing_cell_refinement 'SAINT (Bruker, 1999)'
_computing_data_collection 'SMART (Bruker, 1999)'
_computing_data_reduction 'SAINT (Bruker, 1999), XTEL (local package)'
_computing_molecular_graphics 'XTEL, local package'
_computing_publication_material 'XTEL, local package'
_computing_structure_refinement 'XTEL, local package'
_computing_structure_solution 'SHELXS-97 (Sheldrick, 1997)'
_diffrn_ambient_temperature 135(2)
_diffrn_detector 'CCD area detector'
_diffrn_detector_area_resol_mean 44.52
_diffrn_detector_type 'Bruker SMART 6000'
_diffrn_measured_fraction_theta_full 1
_diffrn_measured_fraction_theta_max 1
_diffrn_measurement_details '   0.30 degree frames measured for  15.14 seconds each'
_diffrn_measurement_device 'three-circle goniometer with fixed chi'
_diffrn_measurement_device_type 'Bruker Platform goniometer'
_diffrn_measurement_method '\w scans'
_diffrn_radiation_type 'Mo K\a'
_diffrn_radiation_wavelength 0.71073
_diffrn_reflns_av_R_equivalents 0.063
_diffrn_reflns_limit_h_max 14
_diffrn_reflns_limit_h_min -14
_diffrn_reflns_limit_k_max 18
_diffrn_reflns_limit_k_min -18
_diffrn_reflns_limit_l_max 25
_diffrn_reflns_limit_l_min -36
_diffrn_reflns_number 45044
_diffrn_reflns_theta_full 27.5206
_diffrn_reflns_theta_max 27.5206
_diffrn_reflns_theta_min 2.15465
_diffrn_standards_decay_% 0.0
_diffrn_standards_interval_time 321
_diffrn_standards_number 4099
_exptl_absorpt_coefficient_mu 0.6663
_exptl_absorpt_correction_T_max 1.000000
_exptl_absorpt_correction_T_min 0.897536
_exptl_absorpt_correction_type semi-empirical
_exptl_absorpt_process_details SADABS
_exptl_crystal_colour colorless
_exptl_crystal_density_diffrn 1.365
_exptl_crystal_density_method 'not measured'
_exptl_crystal_description irregular
_exptl_crystal_F_000 2792
_exptl_crystal_size_max .18
_exptl_crystal_size_mid .32
_exptl_crystal_size_min .4
_refine_diff_density_max 1.15
_refine_diff_density_min -1.37
_refine_ls_abs_structure_details none
_refine_ls_extinction_coef -0.00000006(2)
_refine_ls_extinction_expression
;                                                                               
Larson, A. C. (1967).  Acta Cryst. 23, p. 664.  Eq. (3)                         
;
_refine_ls_extinction_method Zachariasen
_refine_ls_goodness_of_fit_ref 1.2380
_refine_ls_matrix_type full
_refine_ls_number_parameters 421
_refine_ls_number_reflns 3589
_refine_ls_R_factor_gt 0.0495
_refine_ls_shift/su_max 0.0524
_refine_ls_structure_factor_coef F
_refine_ls_weighting_details w^-1^=\s^2^(F)+(.07F)^2^
_refine_ls_weighting_scheme calc
_refine_ls_wR_factor_ref 0.0610
_reflns_number_gt 3589
_reflns_number_total 6846
_reflns_threshold_expression 'Fo^2^> 2.33\s(Fo^2^)'
_cod_data_source_file b008337m.txt
_cod_data_source_block MSC00096
_cod_original_formula_sum 'C70 H52 Cl4 Cu1 F6 P5'
_cod_database_code 7114740

loop_
_symmetry_equiv_pos_as_xyz
x,y,z
-x,1/2+y,z
x,1/2-y,1/2+z
-x,-y,1/2+z
x,y,1/2-z
-x,1/2+y,1/2-z
x,1/2-y,-z
-x,-y,-z

loop_
_atom_site_label
_atom_site_type_symbol
_atom_site_fract_x
_atom_site_fract_y
_atom_site_fract_z
_atom_site_U_iso_or_equiv
_atom_site_adp_type
_atom_site_occupancy
_atom_site_disorder_group
Cu1 CU 0.82268(7) 0.25 0.5 0.0188(2) Uani 1 0
P2 P 0.93794(10) 0.18912(7) 0.44946(4) 0.0197(4) Uani 1 0
C3 C 0.8581(4) 0.1224(3) 0.42700(17) 0.0245(17) Uani 1 0
C4 C 0.7851(4) 0.0860(3) 0.41267(17) 0.0240(17) Uani 1 0
C5 C 0.6842(4) 0.0473(2) 0.39999(17) 0.0241(16) Uani 1 0
C6 C 0.6787(5) 0.0086(3) 0.35986(18) 0.0348(19) Uani 1 0
C7 C 0.5759(5) -0.0231(3) 0.34846(19) 0.042(2) Uani 1 0
C8 C 0.4799(5) -0.0174(3) 0.3768(2) 0.040(2) Uani 1 0
C9 C 0.4834(4) 0.0201(3) 0.41753(18) 0.0322(19) Uani 1 0
C10 C 0.5853(4) 0.0531(3) 0.42961(17) 0.0236(16) Uani 1 0
C11 C 0.5975(4) 0.0937(3) 0.47104(18) 0.0255(17) Uani 1 0
C12 C 0.6250(4) 0.1301(3) 0.50205(19) 0.0241(15) Uani 1 0
P13 P 0.69713(11) 0.18146(7) 0.54229(4) 0.0208(4) Uani 1 0
C14 C 1.0662(4) 0.1488(2) 0.47379(17) 0.0213(16) Uani 1 0
C15 C 1.1772(4) 0.1736(3) 0.4658(2) 0.0317(18) Uani 1 0
C16 C 1.2717(4) 0.1438(3) 0.4868(2) 0.041(2) Uani 1 0
C17 C 1.2584(5) 0.0902(3) 0.5158(2) 0.037(2) Uani 1 0
C18 C 1.1487(5) 0.0654(3) 0.52451(19) 0.0327(19) Uani 1 0
C19 C 1.0533(4) 0.0943(3) 0.5026(2) 0.0294(18) Uani 1 0
C20 C 0.9926(4) 0.2291(3) 0.39725(18) 0.0258(17) Uani 1 0
C21 C 1.0273(4) 0.2945(3) 0.3998(2) 0.033(2) Uani 1 0
C22 C 1.0742(5) 0.3268(3) 0.3613(2) 0.042(2) Uani 1 0
C23 C 1.0857(7) 0.2950(4) 0.3204(3) 0.074(3) Uani 1 0
C24 C 1.0535(9) 0.2288(5) 0.3177(3) 0.104(4) Uani 1 0
C25 C 1.0061(7) 0.1957(4) 0.3561(2) 0.066(3) Uani 1 0
C26 C 0.7585(4) 0.1202(3) 0.58245(17) 0.0220(17) Uani 1 0
C27 C 0.7926(4) 0.0582(3) 0.56611(18) 0.0265(17) Uani 1 0
C28 C 0.8407(4) 0.0124(3) 0.5958(2) 0.0337(19) Uani 1 0
C29 C 0.8574(5) 0.0274(3) 0.6428(2) 0.038(2) Uani 1 0
C30 C 0.8241(5) 0.0894(3) 0.65942(19) 0.037(2) Uani 1 0
C31 C 0.7747(4) 0.1362(3) 0.62973(18) 0.0278(17) Uani 1 0
C32 C 0.5790(4) 0.2168(3) 0.57691(17) 0.0253(17) Uani 1 0
C33 C 0.4744(4) 0.1839(3) 0.5809(2) 0.040(2) Uani 1 0
C34 C 0.3873(5) 0.2099(4) 0.6089(2) 0.055(3) Uani 1 0
C35 C 0.4035(5) 0.2683(3) 0.6323(2) 0.049(2) Uani 1 0
C36 C 0.5072(6) 0.3012(3) 0.6286(2) 0.053(2) Uani 1 0
C37 C 0.5957(5) 0.2753(3) 0.6004(2) 0.040(2) Uani 1 0
P38 P 0.91638(19) 0.00451(12) 0.25 0.0318(7) Uani 1 0
F39 F 0.9318(4) 0.0579(2) 0.28969(13) 0.0748(17) Uani 1 0
F40 F 1.0518(4) -0.0094(3) 0.25 0.062(2) Uani 1 0
F41 F 0.7811(4) 0.0174(3) 0.25 0.064(2) Uani 1 0
F42 F 0.9002(4) -0.0497(2) 0.29016(14) 0.0753(17) Uani 1 0
C43 C 0.4920(9) 0.1931(7) 0.75 0.119(7) Uani 1 0
CL44 CL 0.3533(3) 0.15489(18) 0.75 0.0935(14) Uani 1 0
Cl45 CL 0.5963(3) 0.1324(3) 0.75 0.163(3) Uani 1 0
C46 C 0.738(3) 0.1845(12) 0.25 0.200(16) Uani 0.78 0
CL47 CL 0.7194(6) 0.1947(4) 0.2998(2) 0.060(3) Uani 0.254072 0
C48 C 0.784(3) 0.257(2) 0.25 0.039(9) Uiso 0.22 0
CL49 CL 0.6019(16) 0.1378(9) 0.25 0.201(7) Uiso 0.389509 0
C50 C 0.377(4) 0.065(2) 0.25 0.20(2) Uiso 0.5 0
C51 C 0.4852(14) 0.1459(8) 0.25 0.034(4) Uiso 0.5 0
C52 C 0.270(3) 0.1101(13) 0.2198(10) 0.189(13) Uiso 0.5 0
C53 C 0.4402(17) 0.0929(10) 0.25 0.048(5) Uiso 0.5 0
C54 C 0.294(3) 0.1412(15) 0.25 0.105(10) Uiso 0.5 0
H1 H 0.7453 0.0042 0.3405 0.058 Uiso 1 0
H2 H 0.5741 -0.0495 0.321 0.0648 Uiso 1 0
H3 H 0.4091 -0.0367 0.3665 0.0637 Uiso 1 0
H4 H 0.4179 0.0232 0.4376 0.0559 Uiso 1 0
H5 H 1.1871 0.2114 0.4466 0.0565 Uiso 1 0
H6 H 1.3475 0.1604 0.4807 0.0666 Uiso 1 0
H7 H 1.3226 0.0701 0.531 0.0627 Uiso 1 0
H8 H 1.1387 0.0293 0.5453 0.0574 Uiso 1 0
H9 H 0.9784 0.0764 0.5084 0.0546 Uiso 1 0
H10 H 1.018 0.318 0.4284 0.0598 Uiso 1 0
H11 H 1.0997 0.3712 0.3645 0.0648 Uiso 1 0
H12 H 1.1125 0.3178 0.2935 0.0936 Uiso 1 0
H13 H 1.0667 0.2063 0.289 0.1166 Uiso 1 0
H14 H 0.9808 0.1515 0.3516 0.0913 Uiso 1 0
H15 H 0.7809 0.0473 0.5342 0.051 Uiso 1 0
H16 H 0.8634 -0.0298 0.5845 0.0578 Uiso 1 0
H17 H 0.894 -0.0029 0.6634 0.0621 Uiso 1 0
H18 H 0.8324 0.0996 0.6917 0.0609 Uiso 1 0
H19 H 0.7541 0.1787 0.6411 0.054 Uiso 1 0
H20 H 0.4616 0.1451 0.5631 0.0661 Uiso 1 0
H21 H 0.3164 0.1869 0.6135 0.0793 Uiso 1 0
H22 H 0.3463 0.2886 0.6515 0.0761 Uiso 1 0
H23 H 0.5204 0.3416 0.6447 0.0771 Uiso 1 0
H24 H 0.6673 0.2984 0.5978 0.0611 Uiso 1 0

loop_
_atom_site_aniso_label
_atom_site_aniso_U_11
_atom_site_aniso_U_22
_atom_site_aniso_U_33
_atom_site_aniso_U_12
_atom_site_aniso_U_13
_atom_site_aniso_U_23
Cu1 0.0151(4) 0.0199(7) 0.0214(14) 0 0 0
P2 0.0145(6) 0.0214(10) 0.0231(16) -0.0004(6) 0.0012(5) -0.0006(6)
C3 0.017(3) 0.031(4) 0.026(3) 0.003(2) 0.003(2) -0.004(3)
C4 0.021(3) 0.028(3) 0.023(3) 0.002(2) 0.003(2) 0.000(2)
C5 0.024(3) 0.023(3) 0.026(3) -0.004(2) -0.003(2) 0.001(2)
C6 0.035(3) 0.039(4) 0.030(3) -0.003(3) 0.006(3) -0.005(3)
C7 0.046(4) 0.048(4) 0.032(4) -0.019(3) 0.002(3) -0.012(3)
C8 0.037(3) 0.043(4) 0.040(4) -0.022(3) -0.000(3) -0.007(3)
C9 0.026(3) 0.041(4) 0.029(3) -0.009(3) -0.000(2) 0.001(3)
C10 0.024(3) 0.024(3) 0.023(3) -0.004(2) -0.005(2) 0.002(2)
C11 0.015(2) 0.035(4) 0.026(3) -0.002(2) 0.002(2) 0.005(3)
C12 0.018(2) 0.032(3) 0.023(3) -0.004(2) 0.003(2) 0.001(3)
P13 0.0176(7) 0.0245(11) 0.0202(14) -0.0027(6) 0.0020(5) -0.0006(6)
C14 0.021(3) 0.018(3) 0.025(3) 0.003(2) -0.003(2) -0.003(2)
C15 0.024(3) 0.025(3) 0.046(4) -0.002(2) -0.005(3) 0.005(3)
C16 0.021(3) 0.035(4) 0.067(6) -0.005(3) -0.005(3) 0.002(3)
C17 0.032(3) 0.028(4) 0.052(5) 0.005(3) -0.017(3) 0.001(3)
C18 0.038(3) 0.020(3) 0.040(4) 0.006(3) -0.004(3) 0.004(3)
C19 0.025(3) 0.029(4) 0.034(4) 0.002(2) 0.005(3) -0.001(3)
C20 0.017(2) 0.035(4) 0.026(3) -0.003(2) 0.000(2) 0.001(2)
C21 0.022(3) 0.037(4) 0.038(4) 0.004(3) 0.001(2) 0.008(3)
C22 0.030(3) 0.050(5) 0.046(5) -0.005(3) -0.005(3) 0.018(3)
C23 0.074(5) 0.102(8) 0.046(5) -0.035(5) 0.019(4) 0.014(5)
C24 0.155(9) 0.124(9) 0.033(5) -0.050(7) 0.037(5) -0.022(5)
C25 0.093(6) 0.068(6) 0.038(4) -0.037(5) 0.020(4) -0.013(4)
C26 0.015(2) 0.024(3) 0.027(3) -0.004(2) 0.001(2) 0.004(2)
C27 0.020(3) 0.033(4) 0.027(3) -0.001(2) 0.001(2) -0.001(3)
C28 0.030(3) 0.031(4) 0.040(4) 0.003(3) 0.001(3) 0.003(3)
C29 0.028(3) 0.041(4) 0.045(5) 0.000(3) -0.005(3) 0.014(3)
C30 0.033(3) 0.048(4) 0.030(4) -0.008(3) -0.009(3) -0.001(3)
C31 0.024(3) 0.032(4) 0.028(3) -0.006(3) -0.001(2) -0.001(3)
C32 0.025(3) 0.026(3) 0.025(3) 0.006(2) 0.004(2) 0.005(3)
C33 0.022(3) 0.053(4) 0.045(5) -0.003(3) 0.006(3) -0.009(3)
C34 0.029(3) 0.074(6) 0.060(6) 0.000(4) 0.014(3) -0.004(4)
C35 0.045(4) 0.056(5) 0.047(5) 0.018(3) 0.021(3) 0.009(4)
C36 0.076(5) 0.030(4) 0.051(5) 0.002(4) 0.031(4) -0.003(3)
C37 0.049(4) 0.029(4) 0.040(4) -0.007(3) 0.021(3) -0.001(3)
P38 0.0346(12) 0.0382(18) 0.0226(18) 0.0067(11) 0 0
F39 0.089(3) 0.074(4) 0.061(5) 0.015(3) -0.011(2) -0.037(2)
F40 0.037(3) 0.116(6) 0.034(3) 0.018(3) 0 0
F41 0.037(3) 0.113(6) 0.042(4) 0.022(3) 0 0
F42 0.077(3) 0.073(4) 0.076(6) 0.013(2) 0.012(2) 0.040(2)
C43 0.034(6) 0.109(12) 0.21(2) -0.017(7) 0 0
CL44 0.0555(19) 0.113(4) 0.112(8) 0.0051(18) 0 0
Cl45 0.062(2) 0.180(7) 0.247(17) 0.011(3) 0 0
C46 0.38(4) 0.14(2) 0.083(16) 0.11(3) 0 0
CL47 0.065(5) 0.068(6) 0.047(5) 0.018(4) 0.005(3) -0.002(4)

loop_
_atom_type_symbol
_atom_type_description
_atom_type_scat_dispersion_real
_atom_type_scat_dispersion_imag
_atom_type_scat_source
CU Cu 0.263 1.266 'International Tables Vol. IV (1974) Table 2.2B'
CL Cl 0.132 0.159 'International Tables Vol. IV (1974) Table 2.2B'
P P 0.09 0.095 'International Tables Vol. IV (1974) Table 2.2B'
F F 0.014 0.01 'International Tables Vol. IV (1974) Table 2.2B'
C C 0.002 0.002 'International Tables Vol. IV (1974) Table 2.2B'
H H 0 0 'International Tables Vol. IV (1974) Table 2.2B'

loop_
_geom_angle_atom_site_label_1
_geom_angle_atom_site_label_2
_geom_angle_atom_site_label_3
_geom_angle
_geom_angle_site_symmetry_1
_geom_angle_site_symmetry_3
_geom_angle_publ_flag
CL49 CL47 C46 53.5(14) . . no
CL49 CL47 C46 53.5(14) . 5_555 no
CL49 CL47 C46 53.5(14) 5_555 . no
CL49 CL47 C46 53.5(14) 5_555 5_555 no
CL49 CL47 C48 95.4(8) . . no
CL49 CL47 C48 95.4(8) . 5_555 no
CL49 CL47 C48 95.4(8) 5_555 . no
CL49 CL47 C48 95.4(8) 5_555 5_555 no
C46 CL47 C48 49.7(13) . . no
C46 CL47 C48 49.7(13) . 5_555 no
C46 CL47 C48 49.7(13) 5_555 . no
C46 CL47 C48 49.7(13) 5_555 5_555 no
CL47 CL49 CL47 77.4(7) . 5_555 no
CL47 CL49 CL47 77.4(7) 5_555 . no
CL47 CL49 C46 39.7(4) . . no
CL47 CL49 C46 39.7(4) . 5_555 no
CL47 CL49 C46 39.7(4) 5_555 . no
CL47 CL49 C46 39.7(4) 5_555 5_555 no
CL47 CL49 C46 39.7(4) . . no
CL47 CL49 C46 39.7(4) . 5_555 no
CL47 CL49 C46 39.7(4) 5_555 . no
CL47 CL49 C46 39.7(4) 5_555 5_555 no
CL47 CL49 C51 121.9(9) . . no
CL47 CL49 C51 121.9(9) . 5_555 no
CL47 CL49 C51 121.9(9) 5_555 . no
CL47 CL49 C51 121.9(9) 5_555 5_555 no
CL47 CL49 C51 121.9(9) . . no
CL47 CL49 C51 121.9(9) . 5_555 no
CL47 CL49 C51 121.9(9) 5_555 . no
CL47 CL49 C51 121.9(9) 5_555 5_555 no
CL47 CL49 C53 139.1(5) . . no
CL47 CL49 C53 139.1(5) . 5_555 no
CL47 CL49 C53 139.1(5) 5_555 . no
CL47 CL49 C53 139.1(5) 5_555 5_555 no
CL47 CL49 C53 139.1(5) . . no
CL47 CL49 C53 139.1(5) . 5_555 no
CL47 CL49 C53 139.1(5) 5_555 . no
CL47 CL49 C53 139.1(5) 5_555 5_555 no
C46 CL49 C51 142.1(17) . . no
C46 CL49 C51 142.1(17) . 5_555 no
C46 CL49 C51 142.1(17) 5_555 . no
C46 CL49 C51 142.1(17) 5_555 5_555 no
C46 CL49 C53 175.0(14) . . no
C46 CL49 C53 175.0(14) . 5_555 no
C46 CL49 C53 175.0(14) 5_555 . no
C46 CL49 C53 175.0(14) 5_555 5_555 no
C51 CL49 C53 32.9(10) . . no
C51 CL49 C53 32.9(10) . 5_555 no
C51 CL49 C53 32.9(10) 5_555 . no
C51 CL49 C53 32.9(10) 5_555 5_555 no
C3 P2 C14 102.6(2) . . no
C3 P2 C20 102.9(2) . . no
C14 P2 C20 103.5(2) . . no
Cu1 P13 C32 120.53(18) . . no
Cu1 P13 C32 120.53(18) 7_556 . no
C12 P13 C26 101.1(2) . . no
C12 P13 C32 103.6(2) . . no
F39 P38 F39 92.0(3) . 5_555 no
F39 P38 F39 92.0(3) 5_555 . no
F39 P38 F40 90.6(2) . . no
F39 P38 F40 90.6(2) . 5_555 no
F39 P38 F40 90.6(2) 5_555 . no
F39 P38 F40 90.6(2) 5_555 5_555 no
F39 P38 F40 90.6(2) . . no
F39 P38 F40 90.6(2) . 5_555 no
F39 P38 F40 90.6(2) 5_555 . no
F39 P38 F40 90.6(2) 5_555 5_555 no
F39 P38 F41 89.9(2) . . no
F39 P38 F41 89.9(2) . 5_555 no
F39 P38 F41 89.9(2) 5_555 . no
F39 P38 F41 89.9(2) 5_555 5_555 no
F39 P38 F41 89.9(2) . . no
F39 P38 F41 89.9(2) . 5_555 no
F39 P38 F41 89.9(2) 5_555 . no
F39 P38 F41 89.9(2) 5_555 5_555 no
F39 P38 F42 88.0(2) . . no
F39 P38 F42 88.0(2) 5_555 5_555 no
F39 P38 F42 179.8(3) . 5_555 no
F39 P38 F42 179.8(3) 5_555 . no
F39 P38 F42 179.8(3) . 5_555 no
F39 P38 F42 179.8(3) 5_555 . no
F39 P38 F42 88.0(2) . . no
F39 P38 F42 88.0(2) 5_555 5_555 no
F40 P38 F41 179.3(4) . . no
F40 P38 F41 179.3(4) . 5_555 no
F40 P38 F41 179.3(4) 5_555 . no
F40 P38 F41 179.3(4) 5_555 5_555 no
F40 P38 F42 89.6(2) . . no
F40 P38 F42 89.6(2) . 5_555 no
F40 P38 F42 89.6(2) 5_555 . no
F40 P38 F42 89.6(2) 5_555 5_555 no
F40 P38 F42 89.6(2) . . no
F40 P38 F42 89.6(2) . 5_555 no
F40 P38 F42 89.6(2) 5_555 . no
F40 P38 F42 89.6(2) 5_555 5_555 no
F41 P38 F42 89.9(2) . . no
F41 P38 F42 89.9(2) . 5_555 no
F41 P38 F42 89.9(2) 5_555 . no
F41 P38 F42 89.9(2) 5_555 5_555 no
F41 P38 F42 89.9(2) . . no
F41 P38 F42 89.9(2) . 5_555 no
F41 P38 F42 89.9(2) 5_555 . no
F41 P38 F42 89.9(2) 5_555 5_555 no
F42 P38 F42 91.9(3) . 5_555 no
F42 P38 F42 91.9(3) 5_555 . no
P2 C3 C4 166.3(5) . . no
C3 C4 C5 171.1(5) . . no
C4 C5 C6 123.2(5) . . no
C4 C5 C10 116.6(4) . . no
C6 C5 C10 120.1(5) . . no
C5 C6 C7 119.6(5) . . no
C5 C6 H1 119.8(5) . . no
C7 C6 H1 120.6(5) . . no
C6 C7 C8 120.6(5) . . no
C6 C7 H2 118.3(6) . . no
C8 C7 H2 121.1(6) . . no
C7 C8 C9 121.1(5) . . no
C7 C8 H3 118.2(6) . . no
C9 C8 H3 120.5(6) . . no
C8 C9 C10 119.6(5) . . no
C8 C9 H4 121.3(5) . . no
C10 C9 H4 119.1(5) . . no
C5 C10 C9 119.0(5) . . no
C5 C10 C11 117.2(4) . . no
C9 C10 C11 123.8(5) . . no
C10 C11 C12 169.0(5) . . no
P13 C12 C11 167.0(4) . . no
P2 C14 C15 121.2(4) . . no
P2 C14 C19 119.7(4) . . no
C15 C14 C19 119.0(4) . . no
C14 C15 C16 119.6(5) . . no
C14 C15 H5 119.8(5) . . no
C16 C15 H5 120.6(5) . . no
C15 C16 C17 121.3(5) . . no
C15 C16 H6 119.2(6) . . no
C17 C16 H6 119.5(6) . . no
C16 C17 C18 119.9(5) . . no
C16 C17 H7 121.9(6) . . no
C18 C17 H7 118.2(6) . . no
C17 C18 C19 119.1(5) . . no
C17 C18 H8 120.3(5) . . no
C19 C18 H8 120.7(5) . . no
C14 C19 C18 121.1(5) . . no
C14 C19 H9 120.4(5) . . no
C18 C19 H9 118.4(5) . . no
P2 C20 C21 118.9(4) . . no
P2 C20 C25 122.0(5) . . no
C21 C20 C25 119.1(5) . . no
C20 C21 C22 121.3(6) . . no
C20 C21 H10 119.4(5) . . no
C22 C21 H10 119.3(6) . . no
C21 C22 C23 120.3(6) . . no
C21 C22 H11 119.2(6) . . no
C23 C22 H11 120.5(7) . . no
C22 C23 C24 118.9(7) . . no
C22 C23 H12 120.4(9) . . no
C24 C23 H12 120.7(9) . . no
C23 C24 C25 121.4(7) . . no
C23 C24 H13 117.9(8) . . no
C25 C24 H13 120.7(9) . . no
C20 C25 C24 119.1(6) . . no
C20 C25 H14 123.3(6) . . no
C24 C25 H14 117.6(7) . . no
P13 C26 C27 120.5(4) . . no
P13 C26 C31 120.0(4) . . no
C27 C26 C31 119.6(5) . . no
C26 C27 C28 120.9(5) . . no
C26 C27 H15 119.3(5) . . no
C28 C27 H15 119.8(5) . . no
C27 C28 C29 120.3(5) . . no
C27 C28 H16 120.5(6) . . no
C29 C28 H16 119.2(6) . . no
C28 C29 C30 119.2(5) . . no
C28 C29 H17 121.2(6) . . no
C30 C29 H17 119.6(6) . . no
C29 C30 C31 121.1(5) . . no
C29 C30 H18 119.9(6) . . no
C31 C30 H18 119.0(6) . . no
C26 C31 C30 119.0(5) . . no
C26 C31 H19 120.4(5) . . no
C30 C31 H19 120.6(5) . . no
P13 C32 C33 120.4(4) . . no
P13 C32 C37 119.8(4) . . no
C33 C32 C37 119.7(5) . . no
C32 C33 C34 119.8(6) . . no
C32 C33 H20 119.3(5) . . no
C34 C33 H20 120.8(6) . . no
C33 C34 C35 120.7(6) . . no
C33 C34 H21 121.1(7) . . no
C35 C34 H21 118.1(7) . . no
C34 C35 C36 120.0(6) . . no
C34 C35 H22 124.1(7) . . no
C36 C35 H22 115.9(7) . . no
C35 C36 C37 119.7(6) . . no
C35 C36 H23 121.4(6) . . no
C37 C36 H23 118.9(6) . . no
C32 C37 C36 120.1(6) . . no
C32 C37 H24 120.4(6) . . no
C36 C37 H24 119.5(6) . . no
CL44 C43 Cl45 108.6(8) . . no
CL44 C43 Cl45 108.6(8) . 5_556 no
CL44 C43 Cl45 108.6(8) 5_556 . no
CL44 C43 Cl45 108.6(8) 5_556 5_556 no
CL47 C46 CL47 156(2) . 5_555 no
CL47 C46 CL47 156(2) 5_555 . no
CL47 C46 CL49 86.8(15) . . no
CL47 C46 CL49 86.8(15) . 5_555 no
CL47 C46 CL49 86.8(15) 5_555 . no
CL47 C46 CL49 86.8(15) 5_555 5_555 no
CL47 C46 CL49 86.8(15) . . no
CL47 C46 CL49 86.8(15) . 5_555 no
CL47 C46 CL49 86.8(15) 5_555 . no
CL47 C46 CL49 86.8(15) 5_555 5_555 no
CL47 C46 C48 85.2(11) . . no
CL47 C46 C48 85.2(11) . 5_555 no
CL47 C46 C48 85.2(11) 5_555 . no
CL47 C46 C48 85.2(11) 5_555 5_555 no
CL47 C46 C48 85.2(11) . . no
CL47 C46 C48 85.2(11) . 5_555 no
CL47 C46 C48 85.2(11) 5_555 . no
CL47 C46 C48 85.2(11) 5_555 5_555 no
CL49 C46 C48 141(2) . . no
CL49 C46 C48 141(2) . 5_555 no
CL49 C46 C48 141(2) 5_555 . no
CL49 C46 C48 141(2) 5_555 5_555 no
CL47 C48 CL47 88.1(16) . 5_555 no
CL47 C48 CL47 88.1(16) 5_555 . no
CL47 C48 C46 45.1(8) . . no
CL47 C48 C46 45.1(8) . 5_555 no
CL47 C48 C46 45.1(8) 5_555 . no
CL47 C48 C46 45.1(8) 5_555 5_555 no
CL47 C48 C46 45.1(8) . . no
CL47 C48 C46 45.1(8) . 5_555 no
CL47 C48 C46 45.1(8) 5_555 . no
CL47 C48 C46 45.1(8) 5_555 5_555 no
C52 C50 C52 59(2) . 5_555 no
C52 C50 C52 59(2) 5_555 . no
C52 C50 C53 103(4) . . no
C52 C50 C53 103(4) . 5_555 no
C52 C50 C53 103(4) 5_555 . no
C52 C50 C53 103(4) 5_555 5_555 no
C52 C50 C53 103(4) . . no
C52 C50 C53 103(4) . 5_555 no
C52 C50 C53 103(4) 5_555 . no
C52 C50 C53 103(4) 5_555 5_555 no
C52 C50 C54 36.0(14) . . no
C52 C50 C54 36.0(14) . 5_555 no
C52 C50 C54 36.0(14) 5_555 . no
C52 C50 C54 36.0(14) 5_555 5_555 no
C52 C50 C54 36.0(14) . . no
C52 C50 C54 36.0(14) . 5_555 no
C52 C50 C54 36.0(14) 5_555 . no
C52 C50 C54 36.0(14) 5_555 5_555 no
C53 C50 C54 84(4) . . no
C53 C50 C54 84(4) . 5_555 no
C53 C50 C54 84(4) 5_555 . no
C53 C50 C54 84(4) 5_555 5_555 no
CL49 C51 C53 108.9(18) . . no
CL49 C51 C53 108.9(18) . 5_555 no
CL49 C51 C53 108.9(18) 5_555 . no
CL49 C51 C53 108.9(18) 5_555 5_555 no
C50 C52 C52 60.5(12) . 5_555 no
C50 C52 C52 60.5(12) 5_555 5_555 no
C50 C52 C54 75(3) . . no
C50 C52 C54 75(3) . 5_555 no
C50 C52 C54 75(3) 5_555 . no
C50 C52 C54 75(3) 5_555 5_555 no
C52 C52 C54 38(2) 5_555 . no
C52 C52 C54 38(2) 5_555 5_555 no
CL49 C53 C50 168(4) . . no
CL49 C53 C50 168(4) . 5_555 no
CL49 C53 C50 168(4) 5_555 . no
CL49 C53 C50 168(4) 5_555 5_555 no
CL49 C53 C51 38.1(11) . . no
CL49 C53 C51 38.1(11) . 5_555 no
CL49 C53 C51 38.1(11) 5_555 . no
CL49 C53 C51 38.1(11) 5_555 5_555 no
CL49 C53 C54 123.7(15) . . no
CL49 C53 C54 123.7(15) . 5_555 no
CL49 C53 C54 123.7(15) 5_555 . no
CL49 C53 C54 123.7(15) 5_555 5_555 no
C50 C53 C51 154(4) . . no
C50 C53 C51 154(4) . 5_555 no
C50 C53 C51 154(4) 5_555 . no
C50 C53 C51 154(4) 5_555 5_555 no
C50 C53 C54 68(4) . . no
C50 C53 C54 68(4) . 5_555 no
C50 C53 C54 68(4) 5_555 . no
C50 C53 C54 68(4) 5_555 5_555 no
C51 C53 C54 85.6(16) . . no
C51 C53 C54 85.6(16) . 5_555 no
C51 C53 C54 85.6(16) 5_555 . no
C51 C53 C54 85.6(16) 5_555 5_555 no
C50 C54 C52 69(2) . . no
C50 C54 C52 69(2) . 5_555 no
C50 C54 C52 69(2) 5_555 . no
C50 C54 C52 69(2) 5_555 5_555 no
C50 C54 C52 69(2) . . no
C50 C54 C52 69(2) . 5_555 no
C50 C54 C52 69(2) 5_555 . no
C50 C54 C52 69(2) 5_555 5_555 no
C50 C54 C53 28.2(15) . . no
C50 C54 C53 28.2(15) . 5_555 no
C50 C54 C53 28.2(15) 5_555 . no
C50 C54 C53 28.2(15) 5_555 5_555 no
C52 C54 C52 103(4) . 5_555 no
C52 C54 C52 103(4) 5_555 . no
C52 C54 C53 86(3) . . no
C52 C54 C53 86(3) . 5_555 no
C52 C54 C53 86(3) 5_555 . no
C52 C54 C53 86(3) 5_555 5_555 no
C52 C54 C53 86(3) . . no
C52 C54 C53 86(3) . 5_555 no
C52 C54 C53 86(3) 5_555 . no
C52 C54 C53 86(3) 5_555 5_555 no

loop_
_geom_bond_atom_site_label_1
_geom_bond_atom_site_label_2
_geom_bond_distance
_geom_bond_site_symmetry_2
_geom_bond_publ_flag
Cu1 P13 2.3406(14) . no
Cu1 P13 2.3406(14) 7_556 no
Cu1 P13 2.3406(14) . no
Cu1 P13 2.3406(14) 7_556 no
CL44 C43 1.773(11) . no
CL44 C43 1.773(11) 5_556 no
Cl45 C43 1.717(13) . no
Cl45 C43 1.717(13) 5_556 no
CL47 CL49 2.277(16) . no
CL47 CL49 2.277(16) 5_555 no
CL47 C46 1.456(8) . no
CL47 C46 1.456(8) 5_555 no
CL47 C48 2.05(3) . no
CL47 C48 2.05(3) 5_555 no
CL49 C46 1.83(3) . no
CL49 C46 1.83(3) 5_555 no
CL49 C51 1.35(2) . no
CL49 C51 1.35(2) 5_555 no
CL49 C53 2.07(3) . no
CL49 C53 2.07(3) 5_555 no
P2 C3 1.756(5) . no
P2 C14 1.826(5) . no
P2 C20 1.812(5) . no
P13 C12 1.760(5) . no
P13 C26 1.833(5) . no
P13 C32 1.828(5) . no
P38 F39 1.578(4) . no
P38 F39 1.578(4) 5_555 no
P38 F40 1.584(5) . no
P38 F40 1.584(5) 5_555 no
P38 F41 1.580(5) . no
P38 F41 1.580(5) 5_555 no
P38 F42 1.599(4) . no
P38 F42 1.599(4) 5_555 no
C3 C4 1.190(6) . no
C4 C5 1.448(7) . no
C5 C6 1.392(7) . no
C5 C10 1.424(7) . no
C6 C7 1.385(7) . no
C6 H1 0.950(5) . no
C7 C8 1.375(7) . no
C7 H2 0.949(5) . no
C8 C9 1.392(7) . no
C8 H3 0.950(5) . no
C9 C10 1.395(7) . no
C9 H4 0.949(5) . no
C10 C11 1.449(7) . no
C11 C12 1.196(7) . no
C14 C15 1.391(6) . no
C14 C19 1.385(7) . no
C15 C16 1.382(7) . no
C15 H5 0.950(5) . no
C16 C17 1.373(8) . no
C16 H6 0.951(5) . no
C17 C18 1.383(7) . no
C17 H7 0.950(5) . no
C18 C19 1.394(7) . no
C18 H8 0.950(5) . no
C19 H9 0.950(5) . no
C20 C21 1.385(7) . no
C20 C25 1.366(8) . no
C21 C22 1.390(7) . no
C21 H10 0.951(6) . no
C22 C23 1.344(9) . no
C22 H11 0.950(6) . no
C23 C24 1.391(10) . no
C23 H12 0.950(7) . no
C24 C25 1.399(9) . no
C24 H13 0.951(7) . no
C25 H14 0.950(7) . no
C26 C27 1.396(7) . no
C26 C31 1.404(7) . no
C27 C28 1.374(7) . no
C27 H15 0.950(5) . no
C28 C29 1.394(8) . no
C28 H16 0.949(6) . no
C29 C30 1.395(8) . no
C29 H17 0.950(6) . no
C30 C31 1.394(7) . no
C30 H18 0.951(5) . no
C31 H19 0.950(5) . no
C32 C33 1.380(7) . no
C32 C37 1.376(7) . no
C33 C34 1.387(8) . no
C33 H20 0.950(6) . no
C34 C35 1.370(9) . no
C34 H21 0.949(6) . no
C35 C36 1.371(8) . no
C35 H22 0.950(6) . no
C36 C37 1.402(8) . no
C36 H23 0.951(6) . no
C37 H24 0.950(6) . no
C46 C48 1.57(4) . no
C46 C48 1.57(4) 5_555 no
C50 C52 1.76(4) . no
C50 C52 1.76(4) 5_555 no
C50 C53 0.92(5) . no
C50 C53 0.92(5) 5_555 no
C50 C54 1.82(5) . no
C50 C54 1.82(5) 5_555 no
C51 C53 1.19(2) . no
C51 C53 1.19(2) 5_555 no
C52 C52 1.73(6) 5_555 no
C52 C54 1.10(3) . no
C52 C54 1.10(3) 5_555 no
C53 C54 1.95(3) . no
C53 C54 1.95(3) 5_555 no
